data_7215403
loop_
_publ_author_name
'Wang, Wei-Nan'
'Sun, Zhen-Gang'
'Zhu, Yan-Yu'
'Dong, Da-Peng'
'Li, Jing'
'Tong, Fei'
'Huang, Cui-Ying'
'Chen, Kai'
'Li, Chao'
'Jiao, Cheng-Qi'
'Wang, Cheng-Lin'

_publ_section_title
;
 Hydrothermal synthesis, structures, and luminescent properties of four
 new zinc(ii) diphosphonate hybrids with mixed ligands
;
_journal_issue 20
_journal_name_full CrystEngComm
_journal_page_first 6099
_journal_paper_doi 10.1039/c1ce05291h
_journal_volume 13
_journal_year 2011
_chemical_formula_sum 'C12 H15 N2 O7.5 P2 Zn'
_chemical_formula_weight 434.57
_chemical_name_systematic
;
?
;
_space_group_IT_number 61
_symmetry_cell_setting orthorhombic
_symmetry_space_group_name_Hall '-P 2ac 2ab'
_symmetry_space_group_name_H-M 'P b c a'
_atom_sites_solution_hydrogens geom
_atom_sites_solution_primary direct
_atom_sites_solution_secondary difmap
_audit_creation_method SHELXL-97
_cell_angle_alpha 90.00
_cell_angle_beta 90.00
_cell_angle_gamma 90.00
_cell_formula_units_Z 8
_cell_length_a 12.1286(13)
_cell_length_b 12.9525(13)
_cell_length_c 20.782(2)
_cell_measurement_reflns_used 2382
_cell_measurement_temperature 295(2)
_cell_measurement_theta_max 23.27
_cell_measurement_theta_min 2.50
_cell_volume 3264.8(6)
_computing_cell_refinement 'Bruker SMART'
_computing_data_collection 'Bruker SMART'
_computing_data_reduction 'Bruker SHELXTL'
_computing_molecular_graphics 'Bruker SHELXTL'
_computing_publication_material 'Bruker SHELXTL'
_computing_structure_refinement 'SHELXL-97 (Sheldrick, 1997)'
_computing_structure_solution 'SHELXS-97 (Sheldrick, 1990)'
_diffrn_ambient_temperature 295(2)
_diffrn_measured_fraction_theta_full 0.997
_diffrn_measured_fraction_theta_max 0.997
_diffrn_measurement_device_type 'Smart Apex II CCD'
_diffrn_measurement_method 'omega scans'
_diffrn_radiation_monochromator graphite
_diffrn_radiation_source 'fine-focus sealed tube'
_diffrn_radiation_type MoK\a
_diffrn_radiation_wavelength 0.71073
_diffrn_reflns_av_R_equivalents 0.0616
_diffrn_reflns_av_sigmaI/netI 0.0452
_diffrn_reflns_limit_h_max 14
_diffrn_reflns_limit_h_min -14
_diffrn_reflns_limit_k_max 8
_diffrn_reflns_limit_k_min -15
_diffrn_reflns_limit_l_max 24
_diffrn_reflns_limit_l_min -25
_diffrn_reflns_number 15766
_diffrn_reflns_theta_full 25.36
_diffrn_reflns_theta_max 25.36
_diffrn_reflns_theta_min 1.96
_diffrn_standards_decay_% 0
_diffrn_standards_interval_count 0
_diffrn_standards_interval_time 0
_diffrn_standards_number 0
_exptl_absorpt_coefficient_mu 1.742
_exptl_absorpt_correction_T_max 0.6963
_exptl_absorpt_correction_T_min 0.6689
_exptl_absorpt_correction_type empirical
_exptl_absorpt_process_details sadabs
_exptl_crystal_colour colourless
_exptl_crystal_density_diffrn 1.768
_exptl_crystal_density_method 'not measured'
_exptl_crystal_description plate
_exptl_crystal_F_000 1768
_exptl_crystal_size_max 0.25
_exptl_crystal_size_mid 0.23
_exptl_crystal_size_min 0.22
_refine_diff_density_max 0.393
_refine_diff_density_min -0.548
_refine_diff_density_rms 0.078
_refine_ls_extinction_method none
_refine_ls_goodness_of_fit_ref 1.013
_refine_ls_hydrogen_treatment constr
_refine_ls_matrix_type full
_refine_ls_number_parameters 226
_refine_ls_number_reflns 2991
_refine_ls_number_restraints 0
_refine_ls_restrained_S_all 1.013
_refine_ls_R_factor_all 0.0578
_refine_ls_R_factor_gt 0.0368
_refine_ls_shift/su_max 0.053
_refine_ls_shift/su_mean 0.002
_refine_ls_structure_factor_coef Fsqd
_refine_ls_weighting_details 'calc w=1/[\s^2^(Fo^2^)+(0.0357P)^2^+3.0021P] where P=(Fo^2^+2Fc^2^)/3'
_refine_ls_weighting_scheme calc
_refine_ls_wR_factor_gt 0.0787
_refine_ls_wR_factor_ref 0.0881
_reflns_number_gt 2219
_reflns_number_total 2991
_reflns_threshold_expression >2sigma(I)
_cod_data_source_file c1ce05291h.txt
_cod_data_source_block szg154
_cod_depositor_comments
;
The following automatic conversions were performed:

'_symmetry_cell_setting' value 'Orthorhombic' changed to
'orthorhombic' according to
/usr/data/users/saulius/automatic-downloads/retrospective/RSC/lib/dictionaries/cif_core.dic
dictionary named 'cif_core.dic' version 2.4.2 from 2011-04-26.

Automatic conversion script
Id: cif_fix_values 2281 2013-09-26 08:29:07Z andrius 
;
_cod_original_sg_symbol_H-M Pbca
_cod_original_formula_sum 'C12 H15 N2 O7.50 P2 Zn'
_cod_database_code 7215403

loop_
_symmetry_equiv_pos_as_xyz
'x, y, z'
'-x+1/2, -y, z+1/2'
'-x, y+1/2, -z+1/2'
'x+1/2, -y+1/2, -z'
'-x, -y, -z'
'x-1/2, y, -z-1/2'
'x, -y-1/2, z-1/2'
'-x-1/2, y-1/2, z'

loop_
_atom_site_label
_atom_site_type_symbol
_atom_site_fract_x
_atom_site_fract_y
_atom_site_fract_z
_atom_site_U_iso_or_equiv
_atom_site_adp_type
_atom_site_occupancy
_atom_site_symmetry_multiplicity
_atom_site_calc_flag
_atom_site_refinement_flags
Zn1 Zn 0.06091(3) 0.95876(3) 0.107352(18) 0.02772(14) Uani 1 1 d .
P1 P 0.16337(7) 0.98476(7) -0.03774(4) 0.0248(2) Uani 1 1 d .
P2 P 0.09180(9) 0.77397(7) 0.01138(5) 0.0324(2) Uani 1 1 d .
O1 O 0.11960(19) 1.03318(17) 0.02358(10) 0.0271(6) Uani 1 1 d .
O2 O 0.0866(2) 0.98063(19) -0.09438(10) 0.0306(6) Uani 1 1 d .
O3 O 0.2697(2) 1.04106(19) -0.06087(12) 0.0379(6) Uani 1 1 d .
H3A H 0.2942 1.0785 -0.0305 0.057 Uiso 1 1 d R
O4 O 0.0596(2) 0.81643(18) 0.07567(12) 0.0391(7) Uani 1 1 d .
O5 O 0.1237(2) 0.66282(19) 0.01121(13) 0.0453(7) Uani 1 1 d .
O6 O -0.0069(2) 0.78665(19) -0.03721(12) 0.0419(7) Uani 1 1 d .
H6A H -0.0383 0.8443 -0.0304 0.063 Uiso 1 1 d R
O7 O 0.2828(3) 0.8585(2) 0.03499(14) 0.0619(9) Uani 1 1 d .
H7A H 0.3358 0.8986 0.0253 0.093 Uiso 1 1 d R
O1W O 0.4634(5) 0.9665(5) 0.0334(4) 0.093(3) Uani 0.50 1 d P
H1WB H 0.4997 1.0056 0.0585 0.140 Uiso 1 1 d R
N1 N 0.0190(3) 0.9036(2) 0.20161(14) 0.0344(7) Uani 1 1 d .
N2 N 0.1792(2) 1.0284(2) 0.16583(13) 0.0330(7) Uani 1 1 d .
C1 C 0.2070(3) 0.8529(3) -0.01923(17) 0.0331(9) Uani 1 1 d .
C2 C 0.2594(4) 0.8036(3) -0.0778(2) 0.0542(13) Uani 1 1 d .
H2A H 0.3189 0.8462 -0.0927 0.081 Uiso 1 1 d R
H2B H 0.2871 0.7364 -0.0668 0.081 Uiso 1 1 d R
H2C H 0.2051 0.7971 -0.1112 0.081 Uiso 1 1 d R
C3 C -0.0657(4) 0.8425(3) 0.2151(2) 0.0485(11) Uani 1 1 d .
H3B H -0.1111 0.8188 0.1803 0.058 Uiso 1 1 d R
C4 C -0.0904(4) 0.8127(4) 0.2766(2) 0.0623(14) Uani 1 1 d .
H4B H -0.1499 0.7693 0.2847 0.075 Uiso 1 1 calc R
C5 C -0.0266(5) 0.8475(4) 0.3257(2) 0.0689(15) Uani 1 1 d .
H5A H -0.0436 0.8287 0.3693 0.083 Uiso 1 1 d R
C6 C 0.0619(4) 0.9111(4) 0.31291(19) 0.0586(13) Uani 1 1 d .
H6B H 0.1090 0.9354 0.3468 0.070 Uiso 1 1 d R
C7 C 0.0835(3) 0.9383(3) 0.24937(18) 0.0364(10) Uani 1 1 d .
C8 C 0.1753(3) 1.0061(3) 0.22915(17) 0.0327(9) Uani 1 1 d .
C9 C 0.2546(4) 1.0424(3) 0.2711(2) 0.0470(11) Uani 1 1 d .
H9A H 0.2520 1.0252 0.3146 0.056 Uiso 1 1 calc R
C10 C 0.3375(4) 1.1044(4) 0.2478(2) 0.0536(12) Uani 1 1 d .
H10A H 0.3932 1.1304 0.2763 0.064 Uiso 1 1 d R
C11 C 0.3408(4) 1.1291(3) 0.1836(2) 0.0514(12) Uani 1 1 d .
H11A H 0.3975 1.1733 0.1667 0.062 Uiso 1 1 d R
C12 C 0.2598(3) 1.0888(3) 0.14405(19) 0.0425(10) Uani 1 1 d .
H12A H 0.2619 1.1045 0.0989 0.051 Uiso 1 1 d R

loop_
_atom_site_aniso_label
_atom_site_aniso_U_11
_atom_site_aniso_U_22
_atom_site_aniso_U_33
_atom_site_aniso_U_23
_atom_site_aniso_U_13
_atom_site_aniso_U_12
Zn1 0.0359(3) 0.0283(2) 0.0189(2) -0.00079(17) -0.00233(18) -0.00012(19)
P1 0.0292(5) 0.0253(5) 0.0199(5) 0.0006(4) 0.0019(4) -0.0001(4)
P2 0.0491(6) 0.0211(5) 0.0271(5) -0.0008(4) 0.0029(5) 0.0020(4)
O1 0.0339(14) 0.0277(14) 0.0196(12) -0.0016(10) 0.0023(11) -0.0002(11)
O2 0.0360(14) 0.0371(15) 0.0188(13) -0.0008(11) 0.0002(10) 0.0035(11)
O3 0.0434(16) 0.0406(16) 0.0296(14) -0.0062(12) 0.0102(12) -0.0126(13)
O4 0.0633(18) 0.0263(14) 0.0277(14) -0.0011(11) 0.0101(13) -0.0038(13)
O5 0.073(2) 0.0195(14) 0.0437(17) 0.0005(12) 0.0099(15) 0.0087(14)
O6 0.0555(18) 0.0295(15) 0.0408(16) -0.0046(12) -0.0072(14) -0.0021(13)
O7 0.062(2) 0.060(2) 0.064(2) 0.0093(17) -0.0333(17) 0.0002(17)
O1W 0.058(5) 0.056(5) 0.166(9) 0.004(5) -0.020(5) -0.005(4)
N1 0.0447(19) 0.0343(18) 0.0241(17) 0.0011(14) -0.0018(15) -0.0001(16)
N2 0.0370(18) 0.0397(18) 0.0223(16) 0.0010(14) -0.0022(14) -0.0020(15)
C1 0.041(2) 0.031(2) 0.027(2) 0.0022(16) 0.0022(17) 0.0045(18)
C2 0.080(3) 0.028(2) 0.055(3) 0.003(2) 0.034(3) 0.013(2)
C3 0.054(3) 0.052(3) 0.039(2) 0.005(2) 0.000(2) -0.014(2)
C4 0.070(3) 0.067(3) 0.050(3) 0.018(3) 0.010(3) -0.016(3)
C5 0.093(4) 0.084(4) 0.030(3) 0.022(3) 0.005(3) -0.012(3)
C6 0.074(3) 0.077(3) 0.025(2) 0.010(2) -0.009(2) -0.010(3)
C7 0.050(3) 0.035(2) 0.024(2) 0.0009(17) -0.0037(18) 0.0097(19)
C8 0.043(2) 0.033(2) 0.0225(19) -0.0017(16) -0.0058(17) 0.0043(18)
C9 0.059(3) 0.052(3) 0.029(2) -0.005(2) -0.013(2) 0.002(2)
C10 0.050(3) 0.060(3) 0.051(3) -0.011(2) -0.020(2) -0.008(2)
C11 0.044(3) 0.060(3) 0.050(3) -0.009(2) -0.004(2) -0.016(2)
C12 0.045(3) 0.049(3) 0.034(2) -0.001(2) 0.0024(19) -0.008(2)

loop_
_atom_type_symbol
_atom_type_description
_atom_type_scat_dispersion_real
_atom_type_scat_dispersion_imag
_atom_type_scat_source
C C 0.0033 0.0016 'International Tables Vol C Tables 4.2.6.8 and 6.1.1.4'
H H 0.0000 0.0000 'International Tables Vol C Tables 4.2.6.8 and 6.1.1.4'
N N 0.0061 0.0033 'International Tables Vol C Tables 4.2.6.8 and 6.1.1.4'
O O 0.0106 0.0060 'International Tables Vol C Tables 4.2.6.8 and 6.1.1.4'
P P 0.1023 0.0942 'International Tables Vol C Tables 4.2.6.8 and 6.1.1.4'
Zn Zn 0.2839 1.4301 'International Tables Vol C Tables 4.2.6.8 and 6.1.1.4'

loop_
_geom_angle_atom_site_label_1
_geom_angle_atom_site_label_2
_geom_angle_atom_site_label_3
_geom_angle
_geom_angle_site_symmetry_1
_geom_angle_site_symmetry_3
O4 Zn1 O2 108.75(11) . 5_575
O4 Zn1 N2 127.53(12) . .
O2 Zn1 N2 122.10(11) 5_575 .
O4 Zn1 O1 98.93(9) . .
O2 Zn1 O1 90.65(9) 5_575 .
N2 Zn1 O1 92.92(10) . .
O4 Zn1 N1 89.51(11) . .
O2 Zn1 N1 92.43(11) 5_575 .
N2 Zn1 N1 77.01(12) . .
O1 Zn1 N1 169.57(10) . .
O2 P1 O1 117.16(14) . .
O2 P1 O3 106.74(14) . .
O1 P1 O3 110.84(14) . .
O2 P1 C1 108.11(16) . .
O1 P1 C1 108.10(15) . .
O3 P1 C1 105.24(16) . .
O5 P2 O4 115.14(15) . .
O5 P2 O6 107.26(16) . .
O4 P2 O6 109.61(15) . .
O5 P2 C1 109.74(17) . .
O4 P2 C1 107.57(16) . .
O6 P2 C1 107.26(16) . .
P1 O1 Zn1 128.43(14) . .
P1 O2 Zn1 130.95(14) . 5_575
P1 O3 H3A 109.1 . .
P2 O4 Zn1 130.10(15) . .
P2 O6 H6A 109.0 . .
C1 O7 H7A 109.0 . .
C3 N1 C7 119.7(3) . .
C3 N1 Zn1 125.1(3) . .
C7 N1 Zn1 115.2(3) . .
C12 N2 C8 118.9(3) . .
C12 N2 Zn1 124.1(3) . .
C8 N2 Zn1 116.9(2) . .
O7 C1 C2 112.2(3) . .
O7 C1 P1 107.4(2) . .
C2 C1 P1 110.3(3) . .
O7 C1 P2 103.8(2) . .
C2 C1 P2 111.2(3) . .
P1 C1 P2 111.8(2) . .
C1 C2 H2A 109.4 . .
C1 C2 H2B 109.8 . .
H2A C2 H2B 109.5 . .
C1 C2 H2C 109.3 . .
H2A C2 H2C 109.5 . .
H2B C2 H2C 109.5 . .
N1 C3 C4 122.4(4) . .
N1 C3 H3B 118.4 . .
C4 C3 H3B 119.2 . .
C5 C4 C3 118.9(5) . .
C5 C4 H4B 120.5 . .
C3 C4 H4B 120.5 . .
C4 C5 C6 119.8(4) . .
C4 C5 H5A 120.2 . .
C6 C5 H5A 120.1 . .
C5 C6 C7 118.8(4) . .
C5 C6 H6B 121.1 . .
C7 C6 H6B 120.1 . .
N1 C7 C6 120.5(4) . .
N1 C7 C8 115.3(3) . .
C6 C7 C8 124.2(4) . .
N2 C8 C9 121.3(4) . .
N2 C8 C7 115.5(3) . .
C9 C8 C7 123.2(4) . .
C10 C9 C8 119.0(4) . .
C10 C9 H9A 120.5 . .
C8 C9 H9A 120.5 . .
C11 C10 C9 120.1(4) . .
C11 C10 H10A 119.9 . .
C9 C10 H10A 120.0 . .
C10 C11 C12 117.9(4) . .
C10 C11 H11A 121.0 . .
C12 C11 H11A 121.1 . .
N2 C12 C11 122.8(4) . .
N2 C12 H12A 118.4 . .
C11 C12 H12A 118.8 . .

loop_
_geom_bond_atom_site_label_1
_geom_bond_atom_site_label_2
_geom_bond_distance
_geom_bond_site_symmetry_2
Zn1 O4 1.958(2) .
Zn1 O2 1.972(2) 5_575
Zn1 N2 2.086(3) .
Zn1 O1 2.114(2) .
Zn1 N1 2.146(3) .
P1 O2 1.502(2) .
P1 O1 1.516(2) .
P1 O3 1.557(2) .
P1 C1 1.829(4) .
P2 O5 1.491(3) .
P2 O4 1.497(3) .
P2 O6 1.575(3) .
P2 C1 1.844(4) .
O2 Zn1 1.972(2) 5_575
O3 H3A 0.8501 .
O6 H6A 0.8500 .
O7 C1 1.456(4) .
O7 H7A 0.8499 .
O1W H1WB 0.8501 .
N1 C3 1.327(5) .
N1 C7 1.342(5) .
N2 C12 1.331(5) .
N2 C8 1.348(4) .
C1 C2 1.515(5) .
C2 H2A 0.9601 .
C2 H2B 0.9600 .
C2 H2C 0.9599 .
C3 C4 1.368(6) .
C3 H3B 0.9600 .
C4 C5 1.358(6) .
C4 H4B 0.9300 .
C5 C6 1.379(6) .
C5 H5A 0.9600 .
C6 C7 1.392(5) .
C6 H6B 0.9601 .
C7 C8 1.480(5) .
C8 C9 1.381(5) .
C9 C10 1.375(6) .
C9 H9A 0.9300 .
C10 C11 1.372(6) .
C10 H10A 0.9600 .
C11 C12 1.383(5) .
C11 H11A 0.9600 .
C12 H12A 0.9600 .
